data_4319506
loop_
_publ_author_name
'Tristram Chivers'
'Chantall Fedorchuk'
'Mark Krahn'
'Masood Parvez'
'Gabriele Schatte'

_publ_contact_author_address
; Department of Chemistry
  University of Calgary
  Calgary Alberta T2N 1N4
  Canada
;
_publ_contact_author_email chivers@ucalgary.ca
_publ_contact_author_fax '001 403 289 9488'
_publ_contact_author_name 'Dr Tristram Chivers'
_publ_contact_author_phone '001 403 220 5741'
_publ_section_title
;
 Preparation and X-ray Structures of Cu(I), Ni(II), and Pd(II) (N,S)
 Complexes of the Monoanion [(tBuN)(S)P(\m-NtBu)2P(S)(NHtBu)]- and a
 Pt(II) (S,S') Complex of the Dianion [(tBuN)(S)P(\m-NtBu)2P(S)(NtBu)]2-
;
_journal_name_full 'Inorganic Chemistry'
_journal_page_first 1936
_journal_page_last 1942
_journal_paper_doi 10.1021/ic001173s
_journal_volume 40
_journal_year 2001
_chemical_formula_moiety 'C28 H66 N4 P1 Pt S2,(C6H6)'
_chemical_formula_sum 'C34 H72 N4 P Pt S2'
_chemical_formula_weight 920.05
_chemical_name_systematic
;
 ?
;
_space_group_IT_number 14
_symmetry_cell_setting monoclinic
_symmetry_space_group_name_Hall '-P 2yn'
_symmetry_space_group_name_H-M 'P 1 21/n 1'
_atom_sites_solution_hydrogens geom
_atom_sites_solution_primary direct
_atom_sites_solution_secondary difmap
_cell_angle_alpha 90.00
_cell_angle_beta 100.30(3)
_cell_angle_gamma 90.00
_cell_formula_units_Z 4
_cell_length_a 12.479(6)
_cell_length_b 21.782(7)
_cell_length_c 17.048(5)
_cell_measurement_reflns_used 15
_cell_measurement_temperature 170(2)
_cell_measurement_theta_max 17.46
_cell_measurement_theta_min 14.71
_cell_volume 4559(3)
_computing_cell_refinement 'MSC/AFC Diffractometer Control'
_computing_data_collection 'MSC/AFC Diffractometer Control'
_computing_data_reduction 'teXsan (MSC, 1995)'
_computing_molecular_graphics 'teXsan (MSC, 1995)'
_computing_publication_material 'teXsan (MSC, 1995)'
_computing_structure_refinement 'SHELXL-97 (Sheldrick, 1997)'
_computing_structure_solution 'SHELXS-97 (Sheldrick, 1990)'
_diffrn_ambient_temperature 170(2)
_diffrn_measured_fraction_theta_full 0.993
_diffrn_measured_fraction_theta_max 0.993
_diffrn_measurement_device_type 'Rigaku AFC6S'
_diffrn_measurement_method \w-2\q
_diffrn_radiation_monochromator graphite
_diffrn_radiation_source 'fine-focus sealed tube'
_diffrn_radiation_type MoK\a
_diffrn_radiation_wavelength 0.71069
_diffrn_reflns_av_R_equivalents 0.0622
_diffrn_reflns_av_sigmaI/netI 0.0978
_diffrn_reflns_limit_h_max 14
_diffrn_reflns_limit_h_min 0
_diffrn_reflns_limit_k_max 25
_diffrn_reflns_limit_k_min 0
_diffrn_reflns_limit_l_max 19
_diffrn_reflns_limit_l_min -20
_diffrn_reflns_number 8028
_diffrn_reflns_theta_full 25.06
_diffrn_reflns_theta_max 25.06
_diffrn_reflns_theta_min 2.60
_diffrn_standards_decay_% 0.4
_diffrn_standards_interval_count 200
_diffrn_standards_number 3
_exptl_absorpt_coefficient_mu 3.335
_exptl_absorpt_correction_T_max 0.5551
_exptl_absorpt_correction_T_min 0.2974
_exptl_absorpt_correction_type psi-scan
_exptl_absorpt_process_details
;
 North, Phillips & Matthews, 1968
;
_exptl_crystal_colour colourless
_exptl_crystal_density_diffrn 1.340
_exptl_crystal_density_method 'not measured'
_exptl_crystal_description prism
_exptl_crystal_F_000 1896
_exptl_crystal_size_max 0.48
_exptl_crystal_size_mid 0.40
_exptl_crystal_size_min 0.20
_refine_diff_density_max 2.005
_refine_diff_density_min -2.107
_refine_diff_density_rms 0.257
_refine_ls_extinction_method none
_refine_ls_goodness_of_fit_ref 1.063
_refine_ls_hydrogen_treatment mixed
_refine_ls_matrix_type full
_refine_ls_number_parameters 376
_refine_ls_number_reflns 8028
_refine_ls_number_restraints 6
_refine_ls_restrained_S_all 1.062
_refine_ls_R_factor_all 0.1361
_refine_ls_R_factor_gt 0.0587
_refine_ls_shift/su_max 0.002
_refine_ls_shift/su_mean 0.000
_refine_ls_structure_factor_coef Fsqd
_refine_ls_weighting_details 'calc w=1/[\s^2^(Fo^2^)+(0.0000P)^2^+183.1000P] where P=(Fo^2^+2Fc^2^)/3'
_refine_ls_weighting_scheme calc
_refine_ls_wR_factor_gt 0.1514
_refine_ls_wR_factor_ref 0.1968
_reflns_number_gt 4838
_reflns_number_total 8028
_reflns_threshold_expression >2sigma(I)
_cod_data_source_file ic001173s_1.cif
_cod_data_source_block 9(C6H6)
_cod_original_formula_sum 'C34 H72 N4 P1 Pt S2'
_cod_database_code 4319506

loop_
_symmetry_equiv_pos_as_xyz
'x, y, z'
'-x+1/2, y+1/2, -z+1/2'
'-x, -y, -z'
'x-1/2, -y-1/2, z-1/2'

loop_
_atom_site_label
_atom_site_type_symbol
_atom_site_fract_x
_atom_site_fract_y
_atom_site_fract_z
_atom_site_U_iso_or_equiv
_atom_site_adp_type
_atom_site_occupancy
_atom_site_symmetry_multiplicity
_atom_site_calc_flag
_atom_site_refinement_flags
_atom_site_disorder_assembly
_atom_site_disorder_group
Pt1 Pt 0.37172(5) 0.20101(3) 0.47703(3) 0.02768(17) Uani 1 1 d . . .
S1 S 0.2206(4) 0.2639(2) 0.4890(3) 0.0448(11) Uani 1 1 d . . .
S2 S 0.3581(3) 0.12768(19) 0.5776(2) 0.0366(10) Uani 1 1 d . . .
P4 P 0.3758(3) 0.2711(2) 0.3760(2) 0.0330(9) Uani 1 1 d . . .
P3 P 0.5255(3) 0.14912(19) 0.4622(2) 0.0300(9) Uani 1 1 d . . .
P2 P 0.1457(3) 0.24147(17) 0.5836(2) 0.0249(8) Uani 1 1 d . . .
P1 P 0.2344(3) 0.1452(2) 0.6406(2) 0.0293(9) Uani 1 1 d . . .
N1 N 0.0557(10) 0.2845(6) 0.5983(7) 0.032(3) Uani 1 1 d . . .
N2 N 0.1211(9) 0.1656(5) 0.5778(7) 0.026(3) Uani 1 1 d . . .
N3 N 0.2400(9) 0.2219(5) 0.6631(6) 0.027(3) Uani 1 1 d . . .
N4 N 0.2197(10) 0.0991(6) 0.7051(8) 0.038(3) Uani 1 1 d . . .
C1 C 0.2457(13) 0.2744(10) 0.3057(10) 0.055(5) Uani 1 1 d . . .
H1A H 0.1888 0.2915 0.3332 0.066 Uiso 1 1 calc R . .
H1B H 0.2532 0.3023 0.2611 0.066 Uiso 1 1 calc R . .
C2 C 0.2100(15) 0.2112(8) 0.2724(11) 0.055(5) Uani 1 1 d . . .
H2A H 0.2717 0.1905 0.2555 0.083 Uiso 1 1 calc R . .
H2B H 0.1507 0.2158 0.2266 0.083 Uiso 1 1 calc R . .
H2C H 0.1846 0.1868 0.3138 0.083 Uiso 1 1 calc R . .
C3 C 0.4727(15) 0.2647(10) 0.3071(11) 0.061(6) Uani 1 1 d . . .
H3A H 0.5466 0.2585 0.3386 0.073 Uiso 1 1 calc R . .
H3B H 0.4542 0.2278 0.2735 0.073 Uiso 1 1 calc R . .
C4 C 0.4750(17) 0.3216(10) 0.2516(12) 0.071(7) Uani 1 1 d . . .
H4A H 0.4256 0.3145 0.2009 0.106 Uiso 1 1 calc R . .
H4B H 0.5492 0.3278 0.2417 0.106 Uiso 1 1 calc R . .
H4C H 0.4515 0.3582 0.2774 0.106 Uiso 1 1 calc R . .
C5 C 0.3937(14) 0.3493(7) 0.4147(10) 0.044(4) Uani 1 1 d . . .
H5A H 0.3853 0.3783 0.3693 0.053 Uiso 1 1 calc R . .
H5B H 0.3355 0.3583 0.4456 0.053 Uiso 1 1 calc R . .
C6 C 0.5034(19) 0.3601(12) 0.4675(14) 0.090(8) Uani 1 1 d . . .
H6A H 0.5077 0.4027 0.4865 0.135 Uiso 1 1 calc R . .
H6B H 0.5615 0.3525 0.4370 0.135 Uiso 1 1 calc R . .
H6C H 0.5118 0.3322 0.5133 0.135 Uiso 1 1 calc R . .
C7 C 0.5246(12) 0.1156(6) 0.3633(9) 0.031(3) Uani 1 1 d . . .
H7A H 0.5180 0.1490 0.3234 0.037 Uiso 1 1 calc R . .
H7B H 0.5950 0.0946 0.3633 0.037 Uiso 1 1 calc R . .
C8 C 0.4346(16) 0.0708(9) 0.3386(11) 0.056(5) Uani 1 1 d . . .
H8A H 0.4517 0.0322 0.3677 0.084 Uiso 1 1 calc R . .
H8B H 0.4263 0.0631 0.2812 0.084 Uiso 1 1 calc R . .
H8C H 0.3665 0.0876 0.3507 0.084 Uiso 1 1 calc R . .
C9 C 0.6472(11) 0.1973(9) 0.4843(9) 0.039(4) Uani 1 1 d . . .
H9A H 0.7094 0.1751 0.4689 0.047 Uiso 1 1 calc R . .
H9B H 0.6352 0.2352 0.4518 0.047 Uiso 1 1 calc R . .
C10 C 0.6758(16) 0.2149(10) 0.5720(11) 0.070(6) Uani 1 1 d . . .
H10A H 0.6118 0.2328 0.5892 0.105 Uiso 1 1 calc R . .
H10B H 0.7352 0.2449 0.5793 0.105 Uiso 1 1 calc R . .
H10C H 0.6988 0.1782 0.6038 0.105 Uiso 1 1 calc R . .
C11 C 0.5645(12) 0.0820(7) 0.5265(9) 0.033(4) Uani 1 1 d . . .
H11A H 0.5744 0.0956 0.5828 0.040 Uiso 1 1 calc R . .
H11B H 0.5034 0.0523 0.5178 0.040 Uiso 1 1 calc R . .
C12 C 0.6685(14) 0.0483(9) 0.5141(11) 0.057(5) Uani 1 1 d . . .
H12A H 0.6497 0.0166 0.4731 0.086 Uiso 1 1 calc R . .
H12B H 0.7031 0.0291 0.5642 0.086 Uiso 1 1 calc R . .
H12C H 0.7191 0.0777 0.4969 0.086 Uiso 1 1 calc R . .
C13 C 0.0066(13) 0.3423(7) 0.5691(9) 0.035(4) Uani 1 1 d . . .
C14 C -0.0732(19) 0.3593(11) 0.6224(13) 0.084(8) Uani 1 1 d . . .
H14A H -0.1287 0.3271 0.6197 0.126 Uiso 1 1 calc R . .
H14B H -0.1084 0.3983 0.6046 0.126 Uiso 1 1 calc R . .
H14C H -0.0345 0.3634 0.6774 0.126 Uiso 1 1 calc R . .
C15 C -0.049(2) 0.3368(11) 0.4839(11) 0.090(9) Uani 1 1 d . . .
H15A H 0.0020 0.3197 0.4521 0.135 Uiso 1 1 calc R . .
H15B H -0.0730 0.3775 0.4634 0.135 Uiso 1 1 calc R . .
H15C H -0.1122 0.3096 0.4806 0.135 Uiso 1 1 calc R . .
C16 C 0.0936(19) 0.3942(9) 0.5768(18) 0.096(9) Uani 1 1 d . . .
H16A H 0.1360 0.3944 0.6311 0.145 Uiso 1 1 calc R . .
H16B H 0.0572 0.4339 0.5655 0.145 Uiso 1 1 calc R . .
H16C H 0.1424 0.3869 0.5386 0.145 Uiso 1 1 calc R . .
C17 C 0.0460(12) 0.1279(8) 0.5199(10) 0.039(4) Uani 1 1 d . . .
C18 C -0.0160(17) 0.0831(9) 0.5659(12) 0.066(6) Uani 1 1 d . . .
H18A H 0.0363 0.0593 0.6039 0.099 Uiso 1 1 calc R . .
H18B H -0.0600 0.0551 0.5283 0.099 Uiso 1 1 calc R . .
H18C H -0.0636 0.1064 0.5949 0.099 Uiso 1 1 calc R . .
C19 C -0.038(2) 0.1682(13) 0.4722(17) 0.126(13) Uani 1 1 d . . .
H19A H -0.0655 0.1974 0.5077 0.189 Uiso 1 1 calc R . .
H19B H -0.0989 0.1429 0.4453 0.189 Uiso 1 1 calc R . .
H19C H -0.0061 0.1906 0.4324 0.189 Uiso 1 1 calc R . .
C20 C 0.1053(19) 0.0898(13) 0.4676(14) 0.106(11) Uani 1 1 d . . .
H20A H 0.1126 0.1134 0.4198 0.159 Uiso 1 1 calc R . .
H20B H 0.0641 0.0521 0.4519 0.159 Uiso 1 1 calc R . .
H20C H 0.1778 0.0792 0.4970 0.159 Uiso 1 1 calc R . .
C21 C 0.3149(12) 0.2582(8) 0.7191(9) 0.036(4) Uani 1 1 d . . .
C22 C 0.2522(16) 0.2862(13) 0.7769(13) 0.100(10) Uani 1 1 d . . .
H22A H 0.1959 0.3135 0.7484 0.150 Uiso 1 1 calc R . .
H22B H 0.3018 0.3099 0.8169 0.150 Uiso 1 1 calc R . .
H22C H 0.2179 0.2537 0.8035 0.150 Uiso 1 1 calc R . .
C23 C 0.3698(18) 0.3056(12) 0.6749(13) 0.084(7) Uani 1 1 d . . .
H23A H 0.4089 0.2849 0.6374 0.126 Uiso 1 1 calc R . .
H23B H 0.4213 0.3295 0.7131 0.126 Uiso 1 1 calc R . .
H23C H 0.3146 0.3331 0.6454 0.126 Uiso 1 1 calc R . .
C24 C 0.4033(17) 0.2172(11) 0.7645(13) 0.085(8) Uani 1 1 d . . .
H24A H 0.3796 0.1742 0.7591 0.128 Uiso 1 1 calc R . .
H24B H 0.4170 0.2286 0.8210 0.128 Uiso 1 1 calc R . .
H24C H 0.4704 0.2222 0.7428 0.128 Uiso 1 1 calc R . .
C25 C 0.2647(14) 0.0440(9) 0.7444(10) 0.043(4) Uani 1 1 d . . .
C26 C 0.221(2) -0.0114(11) 0.6969(14) 0.091(8) Uani 1 1 d . . .
H26A H 0.1414 -0.0110 0.6882 0.137 Uiso 1 1 calc R . .
H26B H 0.2482 -0.0487 0.7262 0.137 Uiso 1 1 calc R . .
H26C H 0.2456 -0.0109 0.6454 0.137 Uiso 1 1 calc R . .
C27 C 0.2254(18) 0.0432(11) 0.8247(12) 0.082(8) Uani 1 1 d . . .
H27A H 0.2650 0.0743 0.8601 0.123 Uiso 1 1 calc R . .
H27B H 0.2390 0.0025 0.8492 0.123 Uiso 1 1 calc R . .
H27C H 0.1472 0.0521 0.8162 0.123 Uiso 1 1 calc R . .
C28 C 0.3892(16) 0.0421(11) 0.7588(15) 0.089(9) Uani 1 1 d . . .
H28A H 0.4146 0.0497 0.7084 0.134 Uiso 1 1 calc R . .
H28B H 0.4145 0.0017 0.7796 0.134 Uiso 1 1 calc R . .
H28C H 0.4184 0.0739 0.7975 0.134 Uiso 1 1 calc R . .
C29 C 0.680(3) 0.0387(17) 0.865(2) 0.143(13) Uiso 1 1 d D . .
H29 H 0.6219 0.0496 0.8918 0.171 Uiso 1 1 calc R . .
C30 C 0.689(3) 0.0556(18) 0.787(2) 0.156(14) Uiso 1 1 d D . .
H30 H 0.6367 0.0834 0.7597 0.187 Uiso 1 1 calc R . .
C31 C 0.769(3) 0.0340(17) 0.748(2) 0.146(13) Uiso 1 1 d D . .
H31 H 0.7600 0.0496 0.6954 0.176 Uiso 1 1 calc R . .
C32 C 0.861(3) -0.004(2) 0.764(3) 0.21(2) Uiso 1 1 d D . .
H32 H 0.9160 -0.0178 0.7363 0.253 Uiso 1 1 calc R . .
C33 C 0.835(3) -0.014(2) 0.841(2) 0.171(16) Uiso 1 1 d D . .
H33 H 0.8812 -0.0463 0.8657 0.205 Uiso 1 1 calc R . .
C34 C 0.770(3) 0.003(2) 0.896(3) 0.191(18) Uiso 1 1 d D . .
H34 H 0.7862 -0.0079 0.9509 0.229 Uiso 1 1 calc R . .

loop_
_atom_site_aniso_label
_atom_site_aniso_U_11
_atom_site_aniso_U_22
_atom_site_aniso_U_33
_atom_site_aniso_U_23
_atom_site_aniso_U_13
_atom_site_aniso_U_12
Pt1 0.0243(3) 0.0365(3) 0.0244(3) 0.0035(3) 0.01034(19) 0.0050(3)
S1 0.049(3) 0.046(3) 0.047(2) 0.019(2) 0.029(2) 0.024(2)
S2 0.035(2) 0.041(2) 0.038(2) 0.0111(19) 0.0192(18) 0.0144(18)
P4 0.033(2) 0.037(2) 0.032(2) 0.0092(18) 0.0147(18) 0.0055(18)
P3 0.0205(18) 0.039(2) 0.032(2) -0.0007(18) 0.0084(16) 0.0018(17)
P2 0.0272(19) 0.026(2) 0.0233(19) -0.0012(16) 0.0090(15) 0.0019(16)
P1 0.0228(19) 0.041(2) 0.026(2) 0.0026(18) 0.0083(16) 0.0026(17)
N1 0.032(7) 0.035(8) 0.033(7) 0.005(6) 0.014(5) 0.010(6)
N2 0.023(6) 0.019(6) 0.036(7) -0.009(5) 0.006(5) -0.001(5)
N3 0.024(6) 0.035(7) 0.020(6) -0.001(5) 0.000(5) -0.003(5)
N4 0.032(7) 0.045(8) 0.042(8) 0.016(7) 0.018(6) 0.014(6)
C1 0.037(9) 0.099(16) 0.032(9) 0.019(10) 0.012(8) 0.016(10)
C2 0.059(12) 0.051(12) 0.051(11) -0.004(10) -0.006(9) -0.003(10)
C3 0.047(11) 0.093(16) 0.051(11) 0.027(11) 0.032(9) 0.016(11)
C4 0.066(13) 0.101(18) 0.057(13) 0.017(12) 0.041(11) 0.014(12)
C5 0.062(12) 0.019(8) 0.054(11) 0.015(8) 0.018(9) 0.011(8)
C6 0.083(17) 0.093(19) 0.087(18) -0.013(15) -0.004(14) -0.032(15)
C7 0.038(8) 0.017(7) 0.041(9) 0.001(7) 0.013(7) -0.006(6)
C8 0.069(13) 0.054(12) 0.045(11) -0.009(9) 0.011(10) -0.010(10)
C9 0.027(8) 0.055(10) 0.034(8) -0.009(9) 0.005(6) -0.004(8)
C10 0.057(12) 0.086(17) 0.060(13) -0.033(12) -0.006(10) -0.016(12)
C11 0.031(8) 0.037(9) 0.031(8) 0.005(7) 0.006(7) 0.013(7)
C12 0.046(11) 0.076(14) 0.053(12) 0.015(11) 0.018(9) 0.022(10)
C13 0.051(10) 0.027(8) 0.029(8) 0.006(7) 0.010(7) 0.017(7)
C14 0.098(18) 0.085(17) 0.085(16) 0.036(14) 0.056(14) 0.061(15)
C15 0.14(2) 0.085(17) 0.030(11) 0.000(11) -0.026(12) 0.056(16)
C16 0.081(17) 0.030(11) 0.18(3) 0.021(15) 0.034(18) 0.009(12)
C17 0.028(8) 0.043(10) 0.046(10) -0.012(8) 0.006(7) -0.002(7)
C18 0.070(14) 0.061(14) 0.063(13) -0.006(11) 0.006(11) -0.038(11)
C19 0.10(2) 0.11(2) 0.12(2) -0.043(19) -0.089(18) 0.026(18)
C20 0.074(16) 0.17(3) 0.085(17) -0.095(19) 0.031(13) -0.027(17)
C21 0.029(8) 0.045(10) 0.031(8) -0.003(8) -0.004(7) -0.005(7)
C22 0.042(11) 0.18(3) 0.079(16) -0.086(18) 0.006(11) -0.015(15)
C23 0.069(14) 0.101(19) 0.078(15) 0.002(15) 0.000(12) -0.041(15)
C24 0.060(13) 0.11(2) 0.071(15) -0.021(14) -0.034(11) -0.008(13)
C25 0.041(10) 0.058(11) 0.034(9) 0.026(8) 0.017(7) 0.019(9)
C26 0.12(2) 0.083(18) 0.065(15) 0.005(14) 0.012(15) 0.032(17)
C27 0.088(17) 0.11(2) 0.058(13) 0.056(14) 0.036(12) 0.032(15)
C28 0.049(13) 0.099(19) 0.12(2) 0.068(17) 0.025(13) 0.038(13)

loop_
_atom_type_symbol
_atom_type_description
_atom_type_scat_dispersion_real
_atom_type_scat_dispersion_imag
_atom_type_scat_source
C C 0.0033 0.0016 'International Tables Vol C Tables 4.2.6.8 and 6.1.1.4'
H H 0.0000 0.0000 'International Tables Vol C Tables 4.2.6.8 and 6.1.1.4'
N N 0.0061 0.0033 'International Tables Vol C Tables 4.2.6.8 and 6.1.1.4'
P P 0.1023 0.0942 'International Tables Vol C Tables 4.2.6.8 and 6.1.1.4'
S S 0.1246 0.1234 'International Tables Vol C Tables 4.2.6.8 and 6.1.1.4'
Pt Pt -1.7033 8.3905 'International Tables Vol C Tables 4.2.6.8 and 6.1.1.4'

loop_
_geom_angle_atom_site_label_1
_geom_angle_atom_site_label_2
_geom_angle_atom_site_label_3
_geom_angle
_geom_angle_site_symmetry_1
_geom_angle_site_symmetry_3
_geom_angle_publ_flag
P3 Pt1 P4 96.53(14) . . ?
P3 Pt1 S1 174.27(16) . . ?
P4 Pt1 S1 78.79(14) . . ?
P3 Pt1 S2 85.24(14) . . ?
P4 Pt1 S2 177.01(15) . . ?
S1 Pt1 S2 99.57(13) . . ?
P2 S1 Pt1 114.2(2) . . ?
P1 S2 Pt1 114.1(2) . . ?
C5 P4 C1 103.6(9) . . ?
C5 P4 C3 104.5(9) . . ?
C1 P4 C3 101.1(8) . . ?
C5 P4 Pt1 111.4(6) . . ?
C1 P4 Pt1 112.2(6) . . ?
C3 P4 Pt1 122.1(6) . . ?
C9 P3 C7 106.7(7) . . ?
C9 P3 C11 102.2(8) . . ?
C7 P3 C11 100.9(7) . . ?
C9 P3 Pt1 112.1(6) . . ?
C7 P3 Pt1 115.6(5) . . ?
C11 P3 Pt1 117.8(5) . . ?
N1 P2 N2 118.9(7) . . ?
N1 P2 N3 117.0(6) . . ?
N2 P2 N3 83.8(6) . . ?
N1 P2 S1 115.8(5) . . ?
N2 P2 S1 107.0(5) . . ?
N3 P2 S1 109.9(4) . . ?
N1 P2 P1 138.3(5) . . ?
N2 P2 P1 42.0(4) . . ?
N3 P2 P1 43.4(4) . . ?
S1 P2 P1 105.9(2) . . ?
N4 P1 N2 116.1(7) . . ?
N4 P1 N3 119.1(7) . . ?
N2 P1 N3 83.1(6) . . ?
N4 P1 S2 116.8(5) . . ?
N2 P1 S2 109.9(4) . . ?
N3 P1 S2 106.9(4) . . ?
N4 P1 P2 137.3(5) . . ?
N2 P1 P2 42.3(4) . . ?
N3 P1 P2 42.5(4) . . ?
S2 P1 P2 105.9(2) . . ?
C13 N1 P2 139.5(10) . . ?
C17 N2 P1 129.8(10) . . ?
C17 N2 P2 132.2(11) . . ?
P1 N2 P2 95.7(6) . . ?
C21 N3 P2 132.1(10) . . ?
C21 N3 P1 132.6(10) . . ?
P2 N3 P1 94.1(6) . . ?
C25 N4 P1 143.0(10) . . ?
C2 C1 P4 111.8(13) . . ?
C4 C3 P4 114.3(13) . . ?
C6 C5 P4 113.5(14) . . ?
C8 C7 P3 113.6(11) . . ?
C10 C9 P3 112.8(12) . . ?
C12 C11 P3 115.9(11) . . ?
N1 C13 C14 106.9(13) . . ?
N1 C13 C15 110.9(14) . . ?
C14 C13 C15 111.2(17) . . ?
N1 C13 C16 110.9(14) . . ?
C14 C13 C16 107.3(17) . . ?
C15 C13 C16 109.6(18) . . ?
N2 C17 C20 112.4(14) . . ?
N2 C17 C19 109.7(15) . . ?
C20 C17 C19 112.0(19) . . ?
N2 C17 C18 109.0(14) . . ?
C20 C17 C18 107.3(17) . . ?
C19 C17 C18 106.2(18) . . ?
N3 C21 C22 107.8(13) . . ?
N3 C21 C24 109.8(14) . . ?
C22 C21 C24 108.8(17) . . ?
N3 C21 C23 109.9(14) . . ?
C22 C21 C23 112.8(19) . . ?
C24 C21 C23 107.6(16) . . ?
N4 C25 C26 110.3(16) . . ?
N4 C25 C28 113.4(15) . . ?
C26 C25 C28 108.9(18) . . ?
N4 C25 C27 105.4(14) . . ?
C26 C25 C27 109.2(18) . . ?
C28 C25 C27 109.5(17) . . ?
C34 C29 C30 108(4) . . ?
C31 C30 C29 124(4) . . ?
C30 C31 C32 138(4) . . ?
C31 C32 C33 88(3) . . ?
C34 C33 C32 146(4) . . ?
C29 C34 C33 115(4) . . ?

loop_
_geom_bond_atom_site_label_1
_geom_bond_atom_site_label_2
_geom_bond_distance
_geom_bond_site_symmetry_2
_geom_bond_publ_flag
Pt1 P3 2.280(4) . ?
Pt1 P4 2.310(4) . ?
Pt1 S1 2.370(4) . ?
Pt1 S2 2.372(4) . ?
S1 P2 2.061(5) . ?
S2 P1 2.068(5) . ?
P4 C5 1.825(16) . ?
P4 C1 1.839(17) . ?
P4 C3 1.836(16) . ?
P3 C9 1.829(15) . ?
P3 C7 1.836(15) . ?
P3 C11 1.841(15) . ?
P2 N1 1.518(12) . ?
P2 N2 1.681(11) . ?
P2 N3 1.683(12) . ?
P2 P1 2.487(6) . ?
P1 N4 1.523(13) . ?
P1 N2 1.674(12) . ?
P1 N3 1.713(13) . ?
N1 C13 1.448(18) . ?
N2 C17 1.482(19) . ?
N3 C21 1.446(18) . ?
N4 C25 1.44(2) . ?
C1 C2 1.52(3) . ?
C3 C4 1.56(3) . ?
C5 C6 1.52(3) . ?
C7 C8 1.49(2) . ?
C9 C10 1.52(2) . ?
C11 C12 1.54(2) . ?
C13 C14 1.51(2) . ?
C13 C15 1.50(2) . ?
C13 C16 1.56(3) . ?
C17 C20 1.51(2) . ?
C17 C19 1.49(3) . ?
C17 C18 1.54(2) . ?
C21 C22 1.49(2) . ?
C21 C24 1.52(3) . ?
C21 C23 1.51(3) . ?
C25 C26 1.50(3) . ?
C25 C28 1.53(2) . ?
C25 C27 1.53(2) . ?
C29 C34 1.39(2) . ?
C29 C30 1.40(2) . ?
C30 C31 1.38(2) . ?
C31 C32 1.40(2) . ?
C32 C33 1.43(2) . ?
C33 C34 1.40(2) . ?

loop_
_geom_torsion_atom_site_label_1
_geom_torsion_atom_site_label_2
_geom_torsion_atom_site_label_3
_geom_torsion_atom_site_label_4
_geom_torsion
_geom_torsion_site_symmetry_1
_geom_torsion_site_symmetry_2
_geom_torsion_site_symmetry_3
_geom_torsion_site_symmetry_4
_geom_torsion_publ_flag
P4 Pt1 S1 P2 -176.2(3) . . . . ?
S2 Pt1 S1 P2 6.3(3) . . . . ?
P3 Pt1 S2 P1 173.8(2) . . . . ?
S1 Pt1 S2 P1 -3.1(3) . . . . ?
P3 Pt1 P4 C5 -116.3(6) . . . . ?
S1 Pt1 P4 C5 60.3(6) . . . . ?
P3 Pt1 P4 C1 128.0(7) . . . . ?
S1 Pt1 P4 C1 -55.3(7) . . . . ?
P3 Pt1 P4 C3 8.0(9) . . . . ?
S1 Pt1 P4 C3 -175.4(9) . . . . ?
P4 Pt1 P3 C9 64.5(6) . . . . ?
S2 Pt1 P3 C9 -117.9(6) . . . . ?
P4 Pt1 P3 C7 -58.1(5) . . . . ?
S2 Pt1 P3 C7 119.5(5) . . . . ?
P4 Pt1 P3 C11 -177.4(6) . . . . ?
S2 Pt1 P3 C11 0.2(6) . . . . ?
Pt1 S1 P2 N1 174.2(6) . . . . ?
Pt1 S1 P2 N2 -50.7(5) . . . . ?
Pt1 S1 P2 N3 38.8(5) . . . . ?
Pt1 S1 P2 P1 -6.8(3) . . . . ?
Pt1 S2 P1 N4 178.8(6) . . . . ?
Pt1 S2 P1 N2 43.9(5) . . . . ?
Pt1 S2 P1 N3 -44.8(5) . . . . ?
Pt1 S2 P1 P2 -0.4(3) . . . . ?
N1 P2 P1 N4 4.1(12) . . . . ?
N2 P2 P1 N4 -76.7(10) . . . . ?
N3 P2 P1 N4 83.0(10) . . . . ?
S1 P2 P1 N4 -174.6(9) . . . . ?
N1 P2 P1 N2 80.9(10) . . . . ?
N3 P2 P1 N2 159.8(8) . . . . ?
S1 P2 P1 N2 -97.9(6) . . . . ?
N1 P2 P1 N3 -78.9(10) . . . . ?
N2 P2 P1 N3 -159.8(8) . . . . ?
S1 P2 P1 N3 102.3(6) . . . . ?
N1 P2 P1 S2 -176.8(8) . . . . ?
N2 P2 P1 S2 102.3(6) . . . . ?
N3 P2 P1 S2 -97.9(6) . . . . ?
S1 P2 P1 S2 4.4(3) . . . . ?
N2 P2 N1 C13 -135.4(16) . . . . ?
N3 P2 N1 C13 126.3(16) . . . . ?
S1 P2 N1 C13 -5.8(19) . . . . ?
P1 P2 N1 C13 175.5(13) . . . . ?
N4 P1 N2 C17 -63.4(14) . . . . ?
N3 P1 N2 C17 177.5(13) . . . . ?
S2 P1 N2 C17 71.9(13) . . . . ?
P2 P1 N2 C17 163.9(16) . . . . ?
N4 P1 N2 P2 132.7(7) . . . . ?
N3 P1 N2 P2 13.6(6) . . . . ?
S2 P1 N2 P2 -92.0(5) . . . . ?
N1 P2 N2 C17 65.3(15) . . . . ?
N3 P2 N2 C17 -177.1(13) . . . . ?
S1 P2 N2 C17 -68.1(13) . . . . ?
P1 P2 N2 C17 -163.3(16) . . . . ?
N1 P2 N2 P1 -131.4(7) . . . . ?
N3 P2 N2 P1 -13.8(6) . . . . ?
S1 P2 N2 P1 95.1(5) . . . . ?
N1 P2 N3 C21 -58.9(15) . . . . ?
N2 P2 N3 C21 -178.3(13) . . . . ?
S1 P2 N3 C21 75.8(13) . . . . ?
P1 P2 N3 C21 168.2(16) . . . . ?
N1 P2 N3 P1 132.9(7) . . . . ?
N2 P2 N3 P1 13.5(6) . . . . ?
S1 P2 N3 P1 -92.4(5) . . . . ?
N4 P1 N3 C21 62.3(15) . . . . ?
N2 P1 N3 C21 178.4(14) . . . . ?
S2 P1 N3 C21 -72.9(13) . . . . ?
P2 P1 N3 C21 -168.1(16) . . . . ?
N4 P1 N3 P2 -129.6(7) . . . . ?
N2 P1 N3 P2 -13.6(6) . . . . ?
S2 P1 N3 P2 95.2(5) . . . . ?
N2 P1 N4 C25 135(2) . . . . ?
N3 P1 N4 C25 -128(2) . . . . ?
S2 P1 N4 C25 3(2) . . . . ?
P2 P1 N4 C25 -178.1(18) . . . . ?
C5 P4 C1 C2 -174.4(12) . . . . ?
C3 P4 C1 C2 77.5(14) . . . . ?
Pt1 P4 C1 C2 -54.1(13) . . . . ?
C5 P4 C3 C4 -43.6(17) . . . . ?
C1 P4 C3 C4 63.8(18) . . . . ?
Pt1 P4 C3 C4 -171.0(12) . . . . ?
C1 P4 C5 C6 -173.2(14) . . . . ?
C3 P4 C5 C6 -67.7(16) . . . . ?
Pt1 P4 C5 C6 65.9(15) . . . . ?
C9 P3 C7 C8 175.5(13) . . . . ?
C11 P3 C7 C8 69.1(13) . . . . ?
Pt1 P3 C7 C8 -59.1(13) . . . . ?
C7 P3 C9 C10 -164.9(14) . . . . ?
C11 P3 C9 C10 -59.4(15) . . . . ?
Pt1 P3 C9 C10 67.6(15) . . . . ?
C9 P3 C11 C12 -57.0(14) . . . . ?
C7 P3 C11 C12 53.0(14) . . . . ?
Pt1 P3 C11 C12 179.7(11) . . . . ?
P2 N1 C13 C14 -173.2(17) . . . . ?
P2 N1 C13 C15 65(2) . . . . ?
P2 N1 C13 C16 -57(2) . . . . ?
P1 N2 C17 C20 -50(2) . . . . ?
P2 N2 C17 C20 108.4(19) . . . . ?
P1 N2 C17 C19 -174.9(17) . . . . ?
P2 N2 C17 C19 -17(2) . . . . ?
P1 N2 C17 C18 69.1(17) . . . . ?
P2 N2 C17 C18 -132.8(14) . . . . ?
P2 N3 C21 C22 77.7(19) . . . . ?
P1 N3 C21 C22 -118.3(17) . . . . ?
P2 N3 C21 C24 -163.9(13) . . . . ?
P1 N3 C21 C24 0(2) . . . . ?
P2 N3 C21 C23 -46(2) . . . . ?
P1 N3 C21 C23 118.3(16) . . . . ?
P1 N4 C25 C26 -84(2) . . . . ?
P1 N4 C25 C28 38(3) . . . . ?
P1 N4 C25 C27 158.0(19) . . . . ?
C34 C29 C30 C31 6(6) . . . . ?
C29 C30 C31 C32 -2(9) . . . . ?
C30 C31 C32 C33 1(7) . . . . ?
C31 C32 C33 C34 -9(9) . . . . ?
C30 C29 C34 C33 -10(6) . . . . ?
C32 C33 C34 C29 15(10) . . . . ?
